data_1502221
loop_
_publ_author_name
'Hardy, Simon'
'Martin, Stephen F.'

_publ_section_title
;
 Multicomponent assembly and diversification of novel heterocyclic
 scaffolds derived from 2-arylpiperidines.
;
_journal_issue 12
_journal_name_full 'Organic letters'
_journal_page_first 3102
_journal_page_last 3105
_journal_paper_doi 10.1021/ol201010s
_journal_volume 13
_journal_year 2011
_chemical_formula_sum 'C18 H23 Br N2 O2'
_chemical_formula_weight 379.29
_chemical_name_systematic
;
 ?
;
_space_group_IT_number 14
_symmetry_space_group_name_Hall '-P 2ybc'
_symmetry_space_group_name_H-M 'P 1 21/c 1'
_atom_sites_solution_hydrogens geom
_atom_sites_solution_primary direct
_atom_sites_solution_secondary difmap
_audit_creation_method SHELXL-97
_cell_angle_alpha 90.00
_cell_angle_beta 96.361(3)
_cell_angle_gamma 90.00
_cell_formula_units_Z 4
_cell_length_a 15.9696(15)
_cell_length_b 11.2841(11)
_cell_length_c 9.6423(10)
_cell_measurement_temperature 100(2)
_cell_volume 1726.9(3)
_computing_structure_refinement 'SHELXL-97 (Sheldrick, 1997)'
_diffrn_ambient_temperature 100(2)
_diffrn_measured_fraction_theta_full 0.996
_diffrn_measured_fraction_theta_max 0.996
_diffrn_radiation_monochromator graphite
_diffrn_radiation_source 'fine-focus sealed tube'
_diffrn_radiation_type MoK\a
_diffrn_radiation_wavelength 0.71075
_diffrn_reflns_av_R_equivalents 0.0396
_diffrn_reflns_av_sigmaI/netI 0.0286
_diffrn_reflns_limit_h_max 20
_diffrn_reflns_limit_h_min -20
_diffrn_reflns_limit_k_max 14
_diffrn_reflns_limit_k_min -14
_diffrn_reflns_limit_l_max 12
_diffrn_reflns_limit_l_min -12
_diffrn_reflns_number 26888
_diffrn_reflns_theta_full 27.48
_diffrn_reflns_theta_max 27.48
_diffrn_reflns_theta_min 3.14
_exptl_absorpt_coefficient_mu 2.392
_exptl_absorpt_correction_T_max 0.8698
_exptl_absorpt_correction_T_min 0.7623
_exptl_crystal_density_diffrn 1.459
_exptl_crystal_density_method 'not measured'
_exptl_crystal_F_000 784
_exptl_crystal_size_max 0.12
_exptl_crystal_size_mid 0.10
_exptl_crystal_size_min 0.06
_refine_diff_density_max 0.466
_refine_diff_density_min -0.758
_refine_diff_density_rms 0.065
_refine_ls_extinction_method none
_refine_ls_goodness_of_fit_ref 1.020
_refine_ls_hydrogen_treatment mixed
_refine_ls_matrix_type full
_refine_ls_number_parameters 300
_refine_ls_number_reflns 3948
_refine_ls_number_restraints 0
_refine_ls_restrained_S_all 1.020
_refine_ls_R_factor_all 0.0484
_refine_ls_R_factor_gt 0.0351
_refine_ls_shift/su_max 0.002
_refine_ls_shift/su_mean 0.000
_refine_ls_structure_factor_coef Fsqd
_refine_ls_weighting_details 'calc w=1/[\s^2^(Fo^2^)+(0.0268P)^2^+2.2273P] where P=(Fo^2^+2Fc^2^)/3'
_refine_ls_weighting_scheme calc
_refine_ls_wR_factor_gt 0.0715
_refine_ls_wR_factor_ref 0.0775
_reflns_number_gt 3247
_reflns_number_total 3948
_reflns_threshold_expression >2sigma(I)
_cod_data_source_file ol201010s_si_002.cif
_cod_data_source_block shelxl
_cod_database_code 1502221

loop_
_symmetry_equiv_pos_as_xyz
'x, y, z'
'-x, y+1/2, -z+1/2'
'-x, -y, -z'
'x, -y-1/2, z-1/2'

loop_
_atom_site_label
_atom_site_type_symbol
_atom_site_fract_x
_atom_site_fract_y
_atom_site_fract_z
_atom_site_U_iso_or_equiv
_atom_site_adp_type
_atom_site_occupancy
_atom_site_symmetry_multiplicity
_atom_site_calc_flag
Br1 Br 0.393408(15) 1.27840(2) 1.51540(3) 0.03330(9) Uani 1 1 d
O1 O 0.11018(10) 1.1296(2) 1.93612(17) 0.0381(5) Uani 1 1 d
O2 O 0.11854(10) 0.86362(17) 1.40837(17) 0.0339(4) Uani 1 1 d
N1 N 0.11966(12) 1.2297(2) 1.8436(2) 0.0333(5) Uani 1 1 d
N2 N 0.19743(11) 0.98456(18) 1.55930(19) 0.0234(4) Uani 1 1 d
C1 C 0.25525(13) 1.0864(2) 1.5849(2) 0.0217(5) Uani 1 1 d
C2 C 0.23254(14) 1.1552(2) 1.7137(2) 0.0259(5) Uani 1 1 d
C3 C 0.13760(14) 1.1714(3) 1.7125(2) 0.0283(5) Uani 1 1 d
C4 C 0.06293(16) 1.0402(3) 1.8537(3) 0.0372(7) Uani 1 1 d
C5 C 0.09108(14) 1.0505(3) 1.7072(2) 0.0289(6) Uani 1 1 d
C6 C 0.15022(14) 0.9506(3) 1.6749(2) 0.0270(5) Uani 1 1 d
C7 C 0.34750(13) 1.0484(2) 1.6120(2) 0.0193(4) Uani 1 1 d
C8 C 0.41407(13) 1.12596(19) 1.5977(2) 0.0198(4) Uani 1 1 d
C9 C 0.49738(14) 1.0953(2) 1.6379(2) 0.0217(5) Uani 1 1 d
C10 C 0.51599(14) 0.9843(2) 1.6931(2) 0.0228(5) Uani 1 1 d
C11 C 0.45180(15) 0.9038(2) 1.7031(2) 0.0260(5) Uani 1 1 d
C12 C 0.36882(14) 0.9362(2) 1.6633(2) 0.0245(5) Uani 1 1 d
C13 C 0.03876(17) 1.2938(3) 1.8244(3) 0.0410(8) Uani 1 1 d
C14 C 0.17576(13) 0.9368(2) 1.4307(2) 0.0247(5) Uani 1 1 d
C15 C 0.22607(15) 0.9772(2) 1.3144(2) 0.0259(5) Uani 1 1 d
C16 C 0.21916(16) 0.8930(2) 1.1907(3) 0.0293(5) Uani 1 1 d
C17 C 0.26590(15) 0.9393(3) 1.0759(2) 0.0281(5) Uani 1 1 d
C18 C 0.33211(18) 0.8904(3) 1.0307(3) 0.0377(6) Uani 1 1 d
H1 H 0.2468(14) 1.140(2) 1.506(3) 0.018(6) Uiso 1 1 d
H2A H 0.2535(16) 1.115(2) 1.796(3) 0.026(7) Uiso 1 1 d
H2B H 0.2601(17) 1.231(3) 1.717(3) 0.033(7) Uiso 1 1 d
H3 H 0.1172(15) 1.221(2) 1.640(3) 0.018(6) Uiso 1 1 d
H4A H 0.0025(18) 1.055(2) 1.853(3) 0.036(7) Uiso 1 1 d
H4B H 0.0775(19) 0.961(3) 1.899(3) 0.044(9) Uiso 1 1 d
H5 H 0.0458(17) 1.053(2) 1.640(3) 0.034(7) Uiso 1 1 d
H6A H 0.1902(16) 0.933(2) 1.751(3) 0.025(6) Uiso 1 1 d
H6B H 0.1186(16) 0.877(2) 1.645(3) 0.025(6) Uiso 1 1 d
H9 H 0.5410(15) 1.152(2) 1.624(2) 0.020(6) Uiso 1 1 d
H10 H 0.5702(15) 0.966(2) 1.719(2) 0.014(6) Uiso 1 1 d
H11 H 0.4642(15) 0.829(2) 1.736(3) 0.025(6) Uiso 1 1 d
H12 H 0.3245(17) 0.880(2) 1.674(3) 0.030(7) Uiso 1 1 d
H13A H -0.0050(19) 1.249(2) 1.772(3) 0.033(7) Uiso 1 1 d
H13B H 0.0235(19) 1.315(3) 1.915(3) 0.051(9) Uiso 1 1 d
H13C H 0.051(2) 1.366(3) 1.774(3) 0.051(10) Uiso 1 1 d
H15A H 0.2073(19) 1.056(3) 1.284(3) 0.049(9) Uiso 1 1 d
H15B H 0.2824(18) 0.988(2) 1.350(3) 0.031(7) Uiso 1 1 d
H16A H 0.1592(18) 0.883(2) 1.157(3) 0.035(7) Uiso 1 1 d
H16B H 0.2423(17) 0.818(3) 1.224(3) 0.032(7) Uiso 1 1 d
H17 H 0.2471(18) 1.011(3) 1.040(3) 0.043(8) Uiso 1 1 d
H18A H 0.3625(18) 0.929(3) 0.957(3) 0.041(8) Uiso 1 1 d
H18B H 0.354(2) 0.818(3) 1.072(4) 0.067(11) Uiso 1 1 d

loop_
_atom_site_aniso_label
_atom_site_aniso_U_11
_atom_site_aniso_U_22
_atom_site_aniso_U_33
_atom_site_aniso_U_23
_atom_site_aniso_U_13
_atom_site_aniso_U_12
Br1 0.02300(13) 0.02142(12) 0.05203(17) -0.00192(12) -0.01122(10) -0.00051(10)
O1 0.0241(9) 0.0752(14) 0.0146(8) -0.0072(9) 0.0005(7) 0.0077(9)
O2 0.0221(8) 0.0570(12) 0.0230(9) -0.0075(8) 0.0033(7) -0.0160(8)
N1 0.0189(10) 0.0625(15) 0.0180(10) -0.0079(10) -0.0001(8) 0.0128(10)
N2 0.0137(9) 0.0399(11) 0.0167(9) -0.0037(8) 0.0022(7) -0.0046(8)
C1 0.0121(10) 0.0330(12) 0.0196(11) -0.0031(10) 0.0003(8) 0.0008(9)
C2 0.0154(11) 0.0437(15) 0.0181(12) -0.0077(11) -0.0001(9) 0.0033(10)
C3 0.0174(11) 0.0512(15) 0.0154(11) -0.0044(11) -0.0020(9) 0.0083(11)
C4 0.0208(13) 0.072(2) 0.0195(12) -0.0038(13) 0.0051(10) 0.0005(13)
C5 0.0134(10) 0.0589(17) 0.0140(11) -0.0043(11) 0.0004(9) 0.0018(11)
C6 0.0162(11) 0.0499(16) 0.0151(11) -0.0010(11) 0.0021(9) -0.0030(11)
C7 0.0147(10) 0.0302(11) 0.0130(10) -0.0035(9) 0.0014(8) -0.0008(8)
C8 0.0196(10) 0.0220(10) 0.0171(11) -0.0048(9) -0.0015(8) 0.0012(9)
C9 0.0162(10) 0.0266(11) 0.0220(11) -0.0063(9) 0.0003(9) -0.0018(9)
C10 0.0153(11) 0.0349(13) 0.0179(11) -0.0021(9) 0.0003(9) 0.0026(9)
C11 0.0226(12) 0.0312(13) 0.0236(12) 0.0089(10) 0.0003(9) 0.0019(10)
C12 0.0170(11) 0.0368(13) 0.0201(11) 0.0058(10) 0.0030(9) -0.0038(10)
C13 0.0213(13) 0.073(2) 0.0267(14) -0.0181(15) -0.0043(11) 0.0162(14)
C14 0.0136(10) 0.0425(14) 0.0180(11) -0.0026(10) 0.0013(8) -0.0022(10)
C15 0.0186(11) 0.0424(15) 0.0172(11) -0.0073(10) 0.0039(9) -0.0079(10)
C16 0.0275(13) 0.0411(15) 0.0199(12) -0.0075(11) 0.0054(10) -0.0083(11)
C17 0.0292(13) 0.0403(14) 0.0147(11) -0.0015(10) 0.0017(9) -0.0063(11)
C18 0.0389(15) 0.0491(17) 0.0272(14) 0.0015(13) 0.0128(12) -0.0019(13)

loop_
_atom_type_symbol
_atom_type_description
_atom_type_scat_dispersion_real
_atom_type_scat_dispersion_imag
_atom_type_scat_source
C C 0.0033 0.0016 'International Tables Vol C Tables 4.2.6.8 and 6.1.1.4'
H H 0.0000 0.0000 'International Tables Vol C Tables 4.2.6.8 and 6.1.1.4'
N N 0.0061 0.0033 'International Tables Vol C Tables 4.2.6.8 and 6.1.1.4'
O O 0.0106 0.0060 'International Tables Vol C Tables 4.2.6.8 and 6.1.1.4'
Br Br -0.2901 2.4595 'International Tables Vol C Tables 4.2.6.8 and 6.1.1.4'

loop_
_geom_angle_atom_site_label_1
_geom_angle_atom_site_label_2
_geom_angle_atom_site_label_3
_geom_angle
C4 O1 N1 106.75(18)
O1 N1 C13 107.9(2)
O1 N1 C3 102.8(2)
C13 N1 C3 111.13(19)
C14 N2 C6 119.30(19)
C14 N2 C1 123.46(19)
C6 N2 C1 116.18(18)
N2 C1 C7 112.53(19)
N2 C1 C2 109.16(18)
C7 C1 C2 108.18(17)
N2 C1 H1 108.7(14)
C7 C1 H1 110.9(14)
C2 C1 H1 107.2(14)
C3 C2 C1 112.13(18)
C3 C2 H2A 108.8(15)
C1 C2 H2A 110.0(15)
C3 C2 H2B 110.0(16)
C1 C2 H2B 109.2(17)
H2A C2 H2B 107(2)
N1 C3 C2 109.45(18)
N1 C3 C5 106.3(2)
C2 C3 C5 111.5(2)
N1 C3 H3 106.8(15)
C2 C3 H3 110.0(15)
C5 C3 H3 112.5(15)
O1 C4 C5 105.3(2)
O1 C4 H4A 110.0(16)
C5 C4 H4A 111.7(16)
O1 C4 H4B 107.4(18)
C5 C4 H4B 112.8(17)
H4A C4 H4B 109(2)
C6 C5 C4 112.5(2)
C6 C5 C3 110.59(19)
C4 C5 C3 103.0(2)
C6 C5 H5 109.7(17)
C4 C5 H5 111.3(17)
C3 C5 H5 109.5(17)
N2 C6 C5 110.2(2)
N2 C6 H6A 106.7(15)
C5 C6 H6A 112.3(16)
N2 C6 H6B 106.8(15)
C5 C6 H6B 111.7(14)
H6A C6 H6B 109(2)
C12 C7 C8 116.61(19)
C12 C7 C1 120.7(2)
C8 C7 C1 122.5(2)
C9 C8 C7 122.2(2)
C9 C8 Br1 117.22(17)
C7 C8 Br1 120.53(16)
C10 C9 C8 119.5(2)
C10 C9 H9 121.8(14)
C8 C9 H9 118.7(14)
C9 C10 C11 119.6(2)
C9 C10 H10 118.5(15)
C11 C10 H10 121.9(15)
C10 C11 C12 120.1(2)
C10 C11 H11 119.8(16)
C12 C11 H11 120.1(16)
C11 C12 C7 121.9(2)
C11 C12 H12 119.4(16)
C7 C12 H12 118.7(16)
N1 C13 H13A 112.6(17)
N1 C13 H13B 108.4(19)
H13A C13 H13B 111(3)
N1 C13 H13C 104.3(19)
H13A C13 H13C 111(3)
H13B C13 H13C 109(3)
O2 C14 N2 122.2(2)
O2 C14 C15 120.9(2)
N2 C14 C15 116.8(2)
C16 C15 C14 113.1(2)
C16 C15 H15A 110.0(18)
C14 C15 H15A 109.1(18)
C16 C15 H15B 110.7(17)
C14 C15 H15B 109.3(16)
H15A C15 H15B 104(2)
C17 C16 C15 111.3(2)
C17 C16 H16A 109.9(16)
C15 C16 H16A 108.4(16)
C17 C16 H16B 110.4(16)
C15 C16 H16B 107.3(16)
H16A C16 H16B 109(2)
C18 C17 C16 125.9(3)
C18 C17 H17 119.3(19)
C16 C17 H17 114.7(19)
C17 C18 H18A 121.7(17)
C17 C18 H18B 119(2)
H18A C18 H18B 119(3)

loop_
_geom_bond_atom_site_label_1
_geom_bond_atom_site_label_2
_geom_bond_distance
Br1 C8 1.908(2)
O1 C4 1.445(3)
O1 N1 1.457(3)
O2 C14 1.233(3)
N1 C13 1.474(3)
N1 C3 1.481(3)
N2 C14 1.361(3)
N2 C6 1.464(3)
N2 C1 1.478(3)
C1 C7 1.529(3)
C1 C2 1.541(3)
C1 H1 0.97(2)
C2 C3 1.526(3)
C2 H2A 0.94(3)
C2 H2B 0.96(3)
C3 C5 1.551(4)
C3 H3 0.93(2)
C4 C5 1.533(3)
C4 H4A 0.98(3)
C4 H4B 1.01(3)
C5 C6 1.525(4)
C5 H5 0.91(3)
C6 H6A 0.94(3)
C6 H6B 1.00(3)
C7 C12 1.388(3)
C7 C8 1.395(3)
C8 C9 1.388(3)
C9 C10 1.380(3)
C9 H9 0.97(2)
C10 C11 1.381(3)
C10 H10 0.90(2)
C11 C12 1.387(3)
C11 H11 0.91(3)
C12 H12 0.96(3)
C13 H13A 0.96(3)
C13 H13B 0.96(3)
C13 H13C 0.98(3)
C14 C15 1.520(3)
C15 C16 1.519(3)
C15 H15A 0.97(3)
C15 H15B 0.94(3)
C16 C17 1.496(3)
C16 H16A 0.98(3)
C16 H16B 0.96(3)
C17 C18 1.310(4)
C17 H17 0.92(3)
C18 H18A 1.00(3)
C18 H18B 0.96(4)

loop_
_geom_torsion_atom_site_label_1
_geom_torsion_atom_site_label_2
_geom_torsion_atom_site_label_3
_geom_torsion_atom_site_label_4
_geom_torsion
C4 O1 N1 C13 76.5(2)
C4 O1 N1 C3 -41.0(2)
C14 N2 C1 C7 -88.2(3)
C6 N2 C1 C7 103.6(2)
C14 N2 C1 C2 151.6(2)
C6 N2 C1 C2 -16.5(3)
N2 C1 C2 C3 -43.6(3)
C7 C1 C2 C3 -166.4(2)
O1 N1 C3 C2 -90.0(2)
C13 N1 C3 C2 154.8(3)
O1 N1 C3 C5 30.6(2)
C13 N1 C3 C5 -84.6(3)
C1 C2 C3 N1 175.7(2)
C1 C2 C3 C5 58.3(3)
N1 O1 C4 C5 34.6(2)
O1 C4 C5 C6 105.0(3)
O1 C4 C5 C3 -14.1(3)
N1 C3 C5 C6 -130.79(19)
C2 C3 C5 C6 -11.5(3)
N1 C3 C5 C4 -10.3(2)
C2 C3 C5 C4 108.9(2)
C14 N2 C6 C5 -104.8(2)
C1 N2 C6 C5 63.8(2)
C4 C5 C6 N2 -160.5(2)
C3 C5 C6 N2 -45.9(2)
N2 C1 C7 C12 -24.8(3)
C2 C1 C7 C12 95.9(3)
N2 C1 C7 C8 160.41(19)
C2 C1 C7 C8 -78.9(3)
C12 C7 C8 C9 -2.7(3)
C1 C7 C8 C9 172.3(2)
C12 C7 C8 Br1 175.33(16)
C1 C7 C8 Br1 -9.7(3)
C7 C8 C9 C10 0.5(3)
Br1 C8 C9 C10 -177.59(17)
C8 C9 C10 C11 2.3(3)
C9 C10 C11 C12 -2.7(4)
C10 C11 C12 C7 0.4(4)
C8 C7 C12 C11 2.2(3)
C1 C7 C12 C11 -172.9(2)
C6 N2 C14 O2 -1.5(4)
C1 N2 C14 O2 -169.3(2)
C6 N2 C14 C15 178.9(2)
C1 N2 C14 C15 11.1(3)
O2 C14 C15 C16 -18.9(3)
N2 C14 C15 C16 160.7(2)
C14 C15 C16 C17 177.0(2)
C15 C16 C17 C18 115.2(3)
